data_7040589
loop_
_publ_author_name
'Amenuvor, Gershon'
'Obuah, Collins'
'Nordlander, Ebbe'
'Darkwa, James'

_publ_section_title
;
 Novel pyrazolylphosphite- and pyrazolylphosphinite-ruthenium(ii)
 complexes as catalysts for hydrogenation of acetophenone.
;
_journal_issue 34
_journal_name_full 'Dalton transactions (Cambridge, England : 2003)'
_journal_page_first 13514
_journal_page_last 13524
_journal_paper_doi 10.1039/c6dt02164f
_journal_volume 45
_journal_year 2016
_chemical_formula_moiety 'C35 H48 Cl2 N2 O P Ru'
_chemical_formula_sum 'C35 H48 Cl2 N2 O P Ru'
_chemical_formula_weight 715.69
_space_group_crystal_system orthorhombic
_space_group_IT_number 61
_space_group_name_Hall '-P 2ac 2ab'
_space_group_name_H-M_alt 'P b c a'
_symmetry_space_group_name_Hall '-P 2ac 2ab'
_symmetry_space_group_name_H-M 'P b c a'
_atom_sites_solution_hydrogens geom
_atom_sites_solution_primary direct
_audit_creation_date 2015-07-15
_audit_creation_method
;
Olex2 1.2-alpha
(compiled 2014.11.03 svn.r3071 for OlexSys, GUI svn.r4932)
;
_audit_update_record
;
2015-07-15 deposited with the CCDC.
2016-08-09 downloaded from the CCDC.
;
_cell_angle_alpha 90
_cell_angle_beta 90
_cell_angle_gamma 90
_cell_formula_units_Z 8
_cell_length_a 14.0661(19)
_cell_length_b 17.902(2)
_cell_length_c 28.165(4)
_cell_measurement_reflns_used 1017
_cell_measurement_temperature 100(2)
_cell_measurement_theta_max 18.25
_cell_measurement_theta_min 2.79
_cell_volume 7092.3(16)
_computing_cell_refinement 'SAINT v8.27A (Bruker, 2012)'
_computing_data_reduction 'SAINT v8.27A (Bruker, 2012)'
_computing_molecular_graphics 'Olex2 (Dolomanov et al., 2009)'
_computing_publication_material 'Olex2 (Dolomanov et al., 2009)'
_computing_structure_refinement 'ShelXL (Sheldrick, 2008)'
_computing_structure_solution 'SIR2004 (Burla et al., 2007)'
_diffrn_ambient_temperature 296.15
_diffrn_measured_fraction_theta_full 1.000
_diffrn_measured_fraction_theta_max 0.998
_diffrn_measurement_device_type 'Bruker APEX-II CCD'
_diffrn_measurement_method '\f and \w scans'
_diffrn_radiation_monochromator graphite
_diffrn_radiation_type MoK\a
_diffrn_radiation_wavelength 0.71073
_diffrn_reflns_av_R_equivalents 0.2976
_diffrn_reflns_av_unetI/netI 0.2324
_diffrn_reflns_Laue_measured_fraction_full 1.000
_diffrn_reflns_Laue_measured_fraction_max 0.998
_diffrn_reflns_limit_h_max 8
_diffrn_reflns_limit_h_min -18
_diffrn_reflns_limit_k_max 23
_diffrn_reflns_limit_k_min -23
_diffrn_reflns_limit_l_max 35
_diffrn_reflns_limit_l_min -37
_diffrn_reflns_number 47971
_diffrn_reflns_point_group_measured_fraction_full 1.000
_diffrn_reflns_point_group_measured_fraction_max 0.998
_diffrn_reflns_theta_full 25.242
_diffrn_reflns_theta_max 28.305
_diffrn_reflns_theta_min 1.978
_diffrn_standards_number 0
_exptl_absorpt_coefficient_mu 0.667
_exptl_absorpt_correction_type none
_exptl_crystal_colour brown
_exptl_crystal_colour_primary brown
_exptl_crystal_density_diffrn 1.341
_exptl_crystal_description Plates
_exptl_crystal_F_000 2984
_exptl_crystal_size_max 0.40
_exptl_crystal_size_mid 0.30
_exptl_crystal_size_min 0.20
_refine_diff_density_max 0.723
_refine_diff_density_min -0.626
_refine_diff_density_rms 0.123
_refine_ls_extinction_coef 0.00081(11)
_refine_ls_extinction_expression Fc^*^=kFc[1+0.001xFc^2^\l^3^/sin(2\q)]^-1/4^
_refine_ls_extinction_method 'SHELXL-2014/7 (Sheldrick 2014'
_refine_ls_goodness_of_fit_ref 0.954
_refine_ls_hydrogen_treatment constr
_refine_ls_matrix_type full
_refine_ls_number_parameters 389
_refine_ls_number_reflns 8801
_refine_ls_number_restraints 0
_refine_ls_restrained_S_all 0.954
_refine_ls_R_factor_all 0.2365
_refine_ls_R_factor_gt 0.0748
_refine_ls_shift/su_max 0.001
_refine_ls_shift/su_mean 0.000
_refine_ls_structure_factor_coef Fsqd
_refine_ls_weighting_details 'w=1/[\s^2^(Fo^2^)+(0.0602P)^2^] where P=(Fo^2^+2Fc^2^)/3'
_refine_ls_weighting_scheme calc
_refine_ls_wR_factor_gt 0.1332
_refine_ls_wR_factor_ref 0.1887
_reflns_Friedel_coverage 0.000
_reflns_number_gt 3236
_reflns_number_total 8801
_reflns_threshold_expression 'I > 2\s(I)'
_cod_data_source_file c6dt02164f2.cif
_cod_data_source_block 15lm_darkwa_gershon_ga017
_cod_original_cell_volume 7092.4(17)
_cod_database_code 7040589
_shelx_space_group_comment
;
The symmetry employed for this shelxl refinement is uniquely defined
by the following loop, which should always be used as a source of
symmetry information in preference to the above space-group names.
They are only intended as comments.
;
_olex2_refinement_description
;
1. Fixed Uiso
 At 1.2 times of:
  All C(H) groups, All C(H,H) groups, All N(H) groups
 At 1.5 times of:
  All C(H,H,H) groups
2.a Ternary CH refined with riding coordinates:
 C26(H26)
2.b Secondary CH2 refined with riding coordinates:
 C13(H13A,H13B), C12(H12A,H12B)
2.c Aromatic/amide H refined with riding coordinates:
 C32(H32), C33(H33), C29(H29), C30(H30), C19(H19), C18(H18), C17(H17),
 C16(H16), C15(H15), C21(H21), C22(H22), C23(H23), C24(H24), C0AA(H0AA), N1(H1),
  C6(H6)
2.d Idealised Me refined as rotating group:
 C25(H25A,H25B,H25C), C27(H27A,H27B,H27C), C34(H34A,H34B,H34C), C10(H10A,H10B,
 H10C), C9(H9A,H9B,H9C), C1(H1A,H1B,H1C), C11(H11A,H11B,H11C), C2(H2A,H2B,H2C),
 C3(H3A,H3B,H3C)
;
_shelx_shelxl_version_number 2014/7
_olex2_submission_special_instructions 'No special instructions were received'

loop_
_space_group_symop_operation_xyz
'x, y, z'
'x+1/2, -y+1/2, -z'
'-x, y+1/2, -z+1/2'
'-x+1/2, -y, z+1/2'
'-x, -y, -z'
'-x-1/2, y-1/2, z'
'x, -y-1/2, z-1/2'
'x-1/2, y, -z-1/2'

loop_
_atom_site_label
_atom_site_type_symbol
_atom_site_fract_x
_atom_site_fract_y
_atom_site_fract_z
_atom_site_U_iso_or_equiv
_atom_site_adp_type
_atom_site_occupancy
_atom_site_site_symmetry_order
_atom_site_calc_flag
_atom_site_refinement_flags_posn
Ru1 Ru 0.11070(4) 0.12957(3) 0.49034(2) 0.0329(2) Uani 1 1 d .
Cl1 Cl -0.05148(12) 0.15488(10) 0.51121(8) 0.0350(5) Uani 1 1 d .
Cl2 Cl 0.06354(13) 0.10253(10) 0.41037(8) 0.0378(5) Uani 1 1 d .
P1 P 0.11548(14) 0.25492(11) 0.47242(8) 0.0348(5) Uani 1 1 d .
O1 O 0.2111(3) 0.2807(3) 0.4450(2) 0.0402(14) Uani 1 1 d .
C31 C 0.2499(6) 0.0720(4) 0.4787(3) 0.048(3) Uani 1 1 d .
C32 C 0.2600(5) 0.1322(4) 0.5100(4) 0.048(2) Uani 1 1 d .
H32 H 0.3057 0.1697 0.5030 0.057 Uiso 1 1 calc R
C33 C 0.2051(6) 0.1394(4) 0.5515(3) 0.047(2) Uani 1 1 d .
H33 H 0.2156 0.1808 0.5719 0.056 Uiso 1 1 calc R
C28 C 0.1343(6) 0.0863(4) 0.5634(3) 0.040(2) Uani 1 1 d .
C29 C 0.1236(6) 0.0234(4) 0.5331(3) 0.041(2) Uani 1 1 d .
H29 H 0.0785 -0.0143 0.5408 0.049 Uiso 1 1 calc R
C30 C 0.1793(5) 0.0165(4) 0.4919(3) 0.0360(19) Uani 1 1 d .
H30 H 0.1706 -0.0258 0.4720 0.043 Uiso 1 1 calc R
C26 C 0.0760(7) 0.0893(4) 0.6069(3) 0.052(3) Uani 1 1 d .
H26 H 0.0085 0.0781 0.5984 0.062 Uiso 1 1 calc R
C25 C 0.0799(7) 0.1657(5) 0.6317(3) 0.065(3) Uani 1 1 d .
H25A H 0.1447 0.1752 0.6429 0.098 Uiso 1 1 calc GR
H25B H 0.0362 0.1658 0.6588 0.098 Uiso 1 1 calc GR
H25C H 0.0612 0.2048 0.6092 0.098 Uiso 1 1 calc GR
C27 C 0.1123(6) 0.0280(5) 0.6412(3) 0.058(2) Uani 1 1 d .
H27A H 0.0989 -0.0213 0.6276 0.088 Uiso 1 1 calc GR
H27B H 0.0799 0.0329 0.6718 0.088 Uiso 1 1 calc GR
H27C H 0.1810 0.0337 0.6457 0.088 Uiso 1 1 calc GR
C34 C 0.3057(6) 0.0608(5) 0.4333(4) 0.077(4) Uani 1 1 d .
H34A H 0.2629 0.0435 0.4082 0.116 Uiso 1 1 calc GR
H34B H 0.3555 0.0234 0.4386 0.116 Uiso 1 1 calc GR
H34C H 0.3349 0.1082 0.4238 0.116 Uiso 1 1 calc GR
C13 C 0.2276(5) 0.2572(4) 0.3969(3) 0.042(2) Uani 1 1 d .
H13A H 0.1729 0.2701 0.3763 0.050 Uiso 1 1 calc R
H13B H 0.2386 0.2026 0.3953 0.050 Uiso 1 1 calc R
C12 C 0.3167(5) 0.3002(4) 0.3818(3) 0.038(2) Uani 1 1 d .
H12A H 0.3063 0.3542 0.3873 0.046 Uiso 1 1 calc R
H12B H 0.3709 0.2843 0.4019 0.046 Uiso 1 1 calc R
C10 C 0.3429(7) 0.4673(5) 0.3203(3) 0.061(3) Uani 1 1 d .
H10A H 0.3107 0.5158 0.3194 0.091 Uiso 1 1 calc GR
H10B H 0.4057 0.4717 0.3055 0.091 Uiso 1 1 calc GR
H10C H 0.3503 0.4513 0.3534 0.091 Uiso 1 1 calc GR
C14 C 0.0243(5) 0.3042(5) 0.4399(3) 0.040(2) Uani 1 1 d .
C19 C 0.0305(7) 0.3819(5) 0.4383(5) 0.092(4) Uani 1 1 d .
H19 H 0.0770 0.4066 0.4570 0.110 Uiso 1 1 calc R
C18 C -0.0303(7) 0.4244(6) 0.4097(5) 0.110(6) Uani 1 1 d .
H18 H -0.0239 0.4772 0.4081 0.132 Uiso 1 1 calc R
C17 C -0.0992(7) 0.3886(6) 0.3839(4) 0.076(4) Uani 1 1 d .
H17 H -0.1419 0.4173 0.3652 0.091 Uiso 1 1 calc R
C16 C -0.1083(6) 0.3105(6) 0.3846(3) 0.054(3) Uani 1 1 d .
H16 H -0.1556 0.2863 0.3661 0.065 Uiso 1 1 calc R
C15 C -0.0458(5) 0.2690(5) 0.4132(3) 0.038(2) Uani 1 1 d .
H15 H -0.0515 0.2161 0.4142 0.046 Uiso 1 1 calc R
C20 C 0.1292(5) 0.3106(4) 0.5251(3) 0.035(2) Uani 1 1 d .
C21 C 0.2187(5) 0.3358(4) 0.5405(3) 0.038(2) Uani 1 1 d .
H21 H 0.2733 0.3270 0.5215 0.045 Uiso 1 1 calc R
C22 C 0.2280(6) 0.3736(4) 0.5833(3) 0.048(2) Uani 1 1 d .
H22 H 0.2888 0.3903 0.5935 0.058 Uiso 1 1 calc R
C23 C 0.1493(6) 0.3868(4) 0.6110(3) 0.048(2) Uani 1 1 d .
H23 H 0.1560 0.4124 0.6404 0.057 Uiso 1 1 calc R
C24 C 0.0612(6) 0.3633(4) 0.5966(3) 0.047(2) Uani 1 1 d .
H24 H 0.0069 0.3735 0.6156 0.056 Uiso 1 1 calc R
C0AA C 0.0512(5) 0.3251(4) 0.5548(3) 0.044(2) Uani 1 1 d .
H0AA H -0.0100 0.3080 0.5457 0.053 Uiso 1 1 calc R
C9 C 0.1829(8) 0.4061(5) 0.3135(5) 0.096(4) Uani 1 1 d .
H9A H 0.1861 0.3961 0.3477 0.144 Uiso 1 1 calc GR
H9B H 0.1472 0.3662 0.2978 0.144 Uiso 1 1 calc GR
H9C H 0.1509 0.4540 0.3081 0.144 Uiso 1 1 calc GR
N1 N 0.3866(5) 0.2236(3) 0.3210(3) 0.0519(19) Uani 1 1 d .
H1 H 0.4013 0.1869 0.3405 0.062 Uiso 1 1 calc R
N2 N 0.3405(5) 0.2883(4) 0.3323(3) 0.0458(19) Uani 1 1 d .
C5 C 0.4048(8) 0.2270(5) 0.2747(4) 0.063(3) Uani 1 1 d .
C7 C 0.3307(7) 0.3334(5) 0.2933(4) 0.058(3) Uani 1 1 d .
C6 C 0.3693(8) 0.2952(5) 0.2566(4) 0.077(4) Uani 1 1 d .
H6 H 0.3720 0.3113 0.2245 0.093 Uiso 1 1 calc R
C4 C 0.4575(12) 0.1674(6) 0.2486(5) 0.098(5) Uani 1 1 d .
C8 C 0.2834(9) 0.4094(5) 0.2931(4) 0.071(3) Uani 1 1 d .
C1 C 0.4622(9) 0.0962(6) 0.2770(4) 0.111(5) Uani 1 1 d .
H1A H 0.5013 0.1042 0.3054 0.166 Uiso 1 1 calc GR
H1B H 0.4904 0.0566 0.2576 0.166 Uiso 1 1 calc GR
H1C H 0.3979 0.0815 0.2866 0.166 Uiso 1 1 calc GR
C11 C 0.2742(10) 0.4352(6) 0.2416(4) 0.112(5) Uani 1 1 d .
H11A H 0.2423 0.4838 0.2406 0.168 Uiso 1 1 calc GR
H11B H 0.2367 0.3986 0.2237 0.168 Uiso 1 1 calc GR
H11C H 0.3376 0.4396 0.2274 0.168 Uiso 1 1 calc GR
C2 C 0.403(2) 0.1475(9) 0.2066(6) 0.32(2) Uani 1 1 d .
H2A H 0.3701 0.0998 0.2120 0.479 Uiso 1 1 calc GR
H2B H 0.4453 0.1428 0.1793 0.479 Uiso 1 1 calc GR
H2C H 0.3553 0.1864 0.2003 0.479 Uiso 1 1 calc GR
C3 C 0.5514(18) 0.1954(10) 0.2354(12) 0.40(3) Uani 1 1 d .
H3A H 0.5493 0.2500 0.2329 0.594 Uiso 1 1 calc GR
H3B H 0.5702 0.1740 0.2048 0.594 Uiso 1 1 calc GR
H3C H 0.5978 0.1810 0.2597 0.594 Uiso 1 1 calc GR

loop_
_atom_site_aniso_label
_atom_site_aniso_U_11
_atom_site_aniso_U_22
_atom_site_aniso_U_33
_atom_site_aniso_U_23
_atom_site_aniso_U_13
_atom_site_aniso_U_12
Ru1 0.0261(3) 0.0245(3) 0.0480(4) 0.0059(3) -0.0093(3) -0.0056(3)
Cl1 0.0281(9) 0.0380(10) 0.0388(12) 0.0047(10) -0.0033(9) -0.0077(8)
Cl2 0.0338(10) 0.0309(10) 0.0488(15) 0.0015(9) -0.0053(10) -0.0031(8)
P1 0.0223(9) 0.0309(11) 0.0510(15) 0.0123(9) -0.0020(11) -0.0034(10)
O1 0.030(3) 0.036(3) 0.054(4) 0.003(3) 0.002(3) -0.012(2)
C31 0.042(5) 0.024(4) 0.077(8) 0.007(4) -0.013(5) 0.000(4)
C32 0.024(4) 0.038(5) 0.080(7) 0.018(6) -0.019(5) -0.002(4)
C33 0.045(5) 0.025(5) 0.070(7) 0.006(4) -0.027(5) -0.003(4)
C28 0.053(6) 0.027(4) 0.041(6) 0.010(4) -0.020(4) 0.007(4)
C29 0.043(5) 0.021(4) 0.058(6) 0.010(4) -0.014(5) -0.004(4)
C30 0.033(4) 0.024(4) 0.051(6) 0.008(4) -0.009(4) 0.002(3)
C26 0.075(7) 0.027(5) 0.053(7) 0.002(4) -0.026(5) -0.002(4)
C25 0.081(7) 0.051(6) 0.063(8) 0.002(5) -0.007(6) 0.011(5)
C27 0.062(6) 0.052(6) 0.061(7) 0.004(5) -0.003(6) -0.004(5)
C34 0.045(6) 0.073(7) 0.113(10) 0.049(7) 0.046(6) 0.018(5)
C13 0.040(5) 0.029(4) 0.057(7) 0.004(4) -0.005(4) -0.012(4)
C12 0.040(5) 0.036(5) 0.039(6) -0.005(4) 0.000(4) 0.001(4)
C10 0.084(7) 0.033(5) 0.066(7) -0.007(5) 0.004(6) -0.006(5)
C14 0.025(4) 0.042(5) 0.055(7) 0.023(4) -0.006(4) -0.005(4)
C19 0.058(7) 0.050(7) 0.168(13) 0.046(7) -0.045(7) -0.006(5)
C18 0.055(7) 0.062(7) 0.215(16) 0.084(9) -0.043(9) -0.012(6)
C17 0.045(6) 0.093(9) 0.091(9) 0.058(7) 0.004(6) 0.025(6)
C16 0.038(5) 0.083(7) 0.041(6) 0.013(5) 0.007(5) 0.024(5)
C15 0.032(4) 0.048(5) 0.034(6) 0.012(4) 0.013(4) 0.008(4)
C20 0.029(4) 0.011(3) 0.067(7) 0.010(3) 0.000(4) -0.006(3)
C21 0.032(4) 0.023(4) 0.057(6) 0.013(4) 0.005(4) -0.004(3)
C22 0.043(5) 0.032(5) 0.070(7) -0.002(5) -0.005(5) -0.008(4)
C23 0.045(5) 0.026(5) 0.072(7) -0.001(4) 0.004(5) 0.000(4)
C24 0.043(5) 0.026(4) 0.072(7) -0.008(5) 0.020(5) -0.008(4)
C0AA 0.028(4) 0.028(5) 0.076(8) -0.010(5) 0.001(4) -0.009(3)
C9 0.104(10) 0.042(7) 0.142(13) 0.006(7) -0.039(9) 0.005(6)
N1 0.074(5) 0.024(4) 0.057(6) -0.002(3) 0.008(5) 0.000(4)
N2 0.053(4) 0.034(4) 0.050(5) 0.000(4) -0.005(4) -0.007(3)
C5 0.108(9) 0.040(6) 0.042(6) 0.001(4) 0.010(6) -0.008(6)
C7 0.099(8) 0.030(5) 0.044(7) 0.000(5) -0.010(6) 0.000(5)
C6 0.143(11) 0.029(5) 0.060(8) -0.002(5) 0.006(7) 0.006(6)
C4 0.183(15) 0.041(7) 0.070(10) -0.013(6) 0.023(9) 0.006(8)
C8 0.114(10) 0.042(6) 0.057(8) -0.003(5) -0.004(7) 0.006(6)
C1 0.206(15) 0.059(8) 0.067(9) 0.002(6) 0.013(9) 0.060(8)
C11 0.241(16) 0.045(7) 0.049(8) 0.007(6) -0.017(9) 0.032(8)
C2 0.76(6) 0.113(14) 0.085(13) -0.050(11) -0.12(2) 0.23(3)
C3 0.39(3) 0.103(15) 0.69(6) -0.14(2) 0.44(4) -0.067(19)

loop_
_atom_type_symbol
_atom_type_description
_atom_type_scat_dispersion_real
_atom_type_scat_dispersion_imag
_atom_type_scat_source
C C 0.0033 0.0016 'International Tables Vol C Tables 4.2.6.8 and 6.1.1.4'
H H 0.0000 0.0000 'International Tables Vol C Tables 4.2.6.8 and 6.1.1.4'
Cl Cl 0.1484 0.1585 'International Tables Vol C Tables 4.2.6.8 and 6.1.1.4'
N N 0.0061 0.0033 'International Tables Vol C Tables 4.2.6.8 and 6.1.1.4'
O O 0.0106 0.0060 'International Tables Vol C Tables 4.2.6.8 and 6.1.1.4'
P P 0.1023 0.0942 'International Tables Vol C Tables 4.2.6.8 and 6.1.1.4'
Ru Ru -1.2594 0.8363 'International Tables Vol C Tables 4.2.6.8 and 6.1.1.4'

loop_
_geom_angle_atom_site_label_1
_geom_angle_atom_site_label_2
_geom_angle_atom_site_label_3
_geom_angle
Cl2 Ru1 Cl1 90.30(7)
P1 Ru1 Cl1 84.11(7)
P1 Ru1 Cl2 89.94(7)
C31 Ru1 Cl1 162.8(2)
C31 Ru1 Cl2 90.6(2)
C31 Ru1 P1 113.1(2)
C31 Ru1 C29 67.7(3)
C31 Ru1 C30 37.8(3)
C32 Ru1 Cl1 148.5(3)
C32 Ru1 Cl2 120.8(3)
C32 Ru1 P1 90.4(2)
C32 Ru1 C31 37.0(3)
C32 Ru1 C33 37.7(3)
C32 Ru1 C28 68.1(3)
C32 Ru1 C29 78.7(3)
C32 Ru1 C30 66.4(3)
C33 Ru1 Cl1 111.7(3)
C33 Ru1 Cl2 157.9(3)
C33 Ru1 P1 94.4(2)
C33 Ru1 C31 67.7(3)
C33 Ru1 C28 37.5(3)
C33 Ru1 C29 66.3(3)
C33 Ru1 C30 78.2(3)
C28 Ru1 Cl1 88.9(2)
C28 Ru1 Cl2 147.2(2)
C28 Ru1 P1 122.6(2)
C28 Ru1 C31 81.1(3)
C28 Ru1 C29 36.9(3)
C28 Ru1 C30 66.6(3)
C29 Ru1 Cl1 96.0(2)
C29 Ru1 Cl2 110.7(2)
C29 Ru1 P1 159.4(2)
C30 Ru1 Cl1 125.09(19)
C30 Ru1 Cl2 87.4(2)
C30 Ru1 P1 150.7(2)
C30 Ru1 C29 36.4(3)
O1 P1 Ru1 114.0(2)
O1 P1 C14 102.0(3)
O1 P1 C20 98.4(3)
C14 P1 Ru1 124.5(3)
C20 P1 Ru1 111.3(2)
C20 P1 C14 103.0(4)
C13 O1 P1 120.1(4)
C32 C31 Ru1 69.0(4)
C32 C31 C30 115.8(9)
C32 C31 C34 125.6(8)
C30 C31 Ru1 71.3(4)
C30 C31 C34 118.6(8)
C34 C31 Ru1 129.7(6)
Ru1 C32 H32 128.1
C31 C32 Ru1 74.0(5)
C31 C32 H32 118.7
C31 C32 C33 122.5(8)
C33 C32 Ru1 71.5(4)
C33 C32 H32 118.7
Ru1 C33 H33 129.5
C32 C33 Ru1 70.8(5)
C32 C33 H33 119.3
C32 C33 C28 121.4(8)
C28 C33 Ru1 72.9(4)
C28 C33 H33 119.3
C33 C28 Ru1 69.6(5)
C33 C28 C29 117.7(8)
C33 C28 C26 124.2(8)
C29 C28 Ru1 72.9(5)
C29 C28 C26 117.9(7)
C26 C28 Ru1 132.3(5)
Ru1 C29 H29 131.7
C28 C29 Ru1 70.2(4)
C28 C29 H29 119.8
C30 C29 Ru1 71.2(4)
C30 C29 C28 120.4(7)
C30 C29 H29 119.8
Ru1 C30 H30 130.7
C31 C30 Ru1 70.8(4)
C31 C30 H30 119.0
C29 C30 Ru1 72.4(4)
C29 C30 C31 122.1(8)
C29 C30 H30 119.0
C28 C26 H26 108.7
C28 C26 C25 113.0(7)
C28 C26 C27 108.0(7)
C25 C26 H26 108.7
C25 C26 C27 109.7(7)
C27 C26 H26 108.7
C26 C25 H25A 109.5
C26 C25 H25B 109.5
C26 C25 H25C 109.5
H25A C25 H25B 109.5
H25A C25 H25C 109.5
H25B C25 H25C 109.5
C26 C27 H27A 109.5
C26 C27 H27B 109.5
C26 C27 H27C 109.5
H27A C27 H27B 109.5
H27A C27 H27C 109.5
H27B C27 H27C 109.5
C31 C34 H34A 109.5
C31 C34 H34B 109.5
C31 C34 H34C 109.5
H34A C34 H34B 109.5
H34A C34 H34C 109.5
H34B C34 H34C 109.5
O1 C13 H13A 110.9
O1 C13 H13B 110.9
O1 C13 C12 104.2(6)
H13A C13 H13B 108.9
C12 C13 H13A 110.9
C12 C13 H13B 110.9
C13 C12 H12A 109.1
C13 C12 H12B 109.1
H12A C12 H12B 107.9
N2 C12 C13 112.4(7)
N2 C12 H12A 109.1
N2 C12 H12B 109.1
H10A C10 H10B 109.5
H10A C10 H10C 109.5
H10B C10 H10C 109.5
C8 C10 H10A 109.5
C8 C10 H10B 109.5
C8 C10 H10C 109.5
C19 C14 P1 117.3(7)
C15 C14 P1 123.8(6)
C15 C14 C19 118.6(8)
C14 C19 H19 119.3
C14 C19 C18 121.5(10)
C18 C19 H19 119.3
C19 C18 H18 120.5
C17 C18 C19 118.9(10)
C17 C18 H18 120.5
C18 C17 H17 119.2
C18 C17 C16 121.5(9)
C16 C17 H17 119.2
C17 C16 H16 120.7
C17 C16 C15 118.6(9)
C15 C16 H16 120.7
C14 C15 C16 120.9(8)
C14 C15 H15 119.6
C16 C15 H15 119.6
C21 C20 P1 122.0(6)
C0AA C20 P1 120.7(6)
C0AA C20 C21 117.0(8)
C20 C21 H21 119.7
C22 C21 C20 120.7(8)
C22 C21 H21 119.7
C21 C22 H22 120.0
C23 C22 C21 120.1(8)
C23 C22 H22 120.0
C22 C23 H23 119.8
C24 C23 C22 120.5(9)
C24 C23 H23 119.8
C23 C24 H24 120.0
C0AA C24 C23 120.0(8)
C0AA C24 H24 120.0
C20 C0AA H0AA 119.1
C24 C0AA C20 121.8(7)
C24 C0AA H0AA 119.1
H9A C9 H9B 109.5
H9A C9 H9C 109.5
H9B C9 H9C 109.5
C8 C9 H9A 109.5
C8 C9 H9B 109.5
C8 C9 H9C 109.5
N2 N1 H1 126.9
C5 N1 H1 126.9
C5 N1 N2 106.3(7)
N1 N2 C12 117.3(7)
N1 N2 C7 111.2(8)
C7 N2 C12 131.4(7)
N1 C5 C6 108.9(9)
N1 C5 C4 123.0(9)
C6 C5 C4 128.0(10)
N2 C7 C8 125.2(9)
C6 C7 N2 106.0(8)
C6 C7 C8 128.8(9)
C5 C6 H6 126.2
C7 C6 C5 107.6(10)
C7 C6 H6 126.2
C5 C4 C1 111.4(10)
C2 C4 C5 108.2(13)
C2 C4 C1 104.4(12)
C2 C4 C3 110.9(18)
C3 C4 C5 109.2(11)
C3 C4 C1 112.7(16)
C9 C8 C10 110.1(9)
C9 C8 C11 106.8(10)
C7 C8 C10 111.4(9)
C7 C8 C9 111.7(8)
C7 C8 C11 108.2(9)
C11 C8 C10 108.4(9)
C4 C1 H1A 109.5
C4 C1 H1B 109.5
C4 C1 H1C 109.5
H1A C1 H1B 109.5
H1A C1 H1C 109.5
H1B C1 H1C 109.5
C8 C11 H11A 109.5
C8 C11 H11B 109.5
C8 C11 H11C 109.5
H11A C11 H11B 109.5
H11A C11 H11C 109.5
H11B C11 H11C 109.5
C4 C2 H2A 109.5
C4 C2 H2B 109.5
C4 C2 H2C 109.5
H2A C2 H2B 109.5
H2A C2 H2C 109.5
H2B C2 H2C 109.5
C4 C3 H3A 109.5
C4 C3 H3B 109.5
C4 C3 H3C 109.5
H3A C3 H3B 109.5
H3A C3 H3C 109.5
H3B C3 H3C 109.5

loop_
_geom_bond_atom_site_label_1
_geom_bond_atom_site_label_2
_geom_bond_distance
Ru1 Cl1 2.3989(19)
Ru1 Cl2 2.398(2)
Ru1 P1 2.301(2)
Ru1 C31 2.237(8)
Ru1 C32 2.172(7)
Ru1 C33 2.181(8)
Ru1 C28 2.223(8)
Ru1 C29 2.259(7)
Ru1 C30 2.244(7)
P1 O1 1.619(5)
P1 C14 1.807(8)
P1 C20 1.797(8)
O1 C13 1.438(9)
C31 C32 1.401(12)
C31 C30 1.453(10)
C31 C34 1.513(12)
C32 H32 0.9500
C32 C33 1.405(11)
C33 H33 0.9500
C33 C28 1.417(11)
C28 C29 1.421(10)
C28 C26 1.477(12)
C29 H29 0.9500
C29 C30 1.408(11)
C30 H30 0.9500
C26 H26 1.0000
C26 C25 1.536(11)
C26 C27 1.547(11)
C25 H25A 0.9800
C25 H25B 0.9800
C25 H25C 0.9800
C27 H27A 0.9800
C27 H27B 0.9800
C27 H27C 0.9800
C34 H34A 0.9800
C34 H34B 0.9800
C34 H34C 0.9800
C13 H13A 0.9900
C13 H13B 0.9900
C13 C12 1.530(10)
C12 H12A 0.9900
C12 H12B 0.9900
C12 N2 1.450(10)
C10 H10A 0.9800
C10 H10B 0.9800
C10 H10C 0.9800
C10 C8 1.536(13)
C14 C19 1.396(11)
C14 C15 1.391(10)
C19 H19 0.9500
C19 C18 1.400(12)
C18 H18 0.9500
C18 C17 1.369(14)
C17 H17 0.9500
C17 C16 1.404(13)
C16 H16 0.9500
C16 C15 1.405(10)
C15 H15 0.9500
C20 C21 1.407(10)
C20 C0AA 1.405(10)
C21 H21 0.9500
C21 C22 1.387(11)
C22 H22 0.9500
C22 C23 1.375(11)
C23 H23 0.9500
C23 C24 1.371(10)
C24 H24 0.9500
C24 C0AA 1.368(11)
C0AA H0AA 0.9500
C9 H9A 0.9800
C9 H9B 0.9800
C9 H9C 0.9800
C9 C8 1.527(14)
N1 H1 0.8800
N1 N2 1.365(8)
N1 C5 1.331(11)
N2 C7 1.369(11)
C5 C6 1.414(12)
C5 C4 1.493(14)
C7 C6 1.353(13)
C7 C8 1.515(12)
C6 H6 0.9500
C4 C1 1.506(14)
C4 C2 1.46(2)
C4 C3 1.46(2)
C8 C11 1.530(13)
C1 H1A 0.9800
C1 H1B 0.9800
C1 H1C 0.9800
C11 H11A 0.9800
C11 H11B 0.9800
C11 H11C 0.9800
C2 H2A 0.9800
C2 H2B 0.9800
C2 H2C 0.9800
C3 H3A 0.9800
C3 H3B 0.9800
C3 H3C 0.9800

loop_
_geom_torsion_atom_site_label_1
_geom_torsion_atom_site_label_2
_geom_torsion_atom_site_label_3
_geom_torsion_atom_site_label_4
_geom_torsion
Ru1 P1 O1 C13 69.3(6)
Ru1 P1 C14 C19 170.3(7)
Ru1 P1 C14 C15 -15.6(9)
Ru1 P1 C20 C21 95.8(6)
Ru1 P1 C20 C0AA -78.6(6)
Ru1 C31 C32 C33 54.9(7)
Ru1 C31 C30 C29 -53.3(6)
Ru1 C32 C33 C28 54.7(7)
Ru1 C33 C28 C29 56.7(6)
Ru1 C33 C28 C26 -128.0(7)
Ru1 C28 C29 C30 52.5(6)
Ru1 C28 C26 C25 -77.5(10)
Ru1 C28 C26 C27 161.0(6)
Ru1 C29 C30 C31 52.7(6)
P1 O1 C13 C12 173.1(5)
P1 C14 C19 C18 172.7(10)
P1 C14 C15 C16 -173.0(6)
P1 C20 C21 C22 -174.8(6)
P1 C20 C0AA C24 175.8(6)
O1 P1 C14 C19 -59.0(9)
O1 P1 C14 C15 115.0(7)
O1 P1 C20 C21 -24.2(6)
O1 P1 C20 C0AA 161.4(6)
O1 C13 C12 N2 -175.2(6)
C31 C32 C33 Ru1 -56.0(7)
C31 C32 C33 C28 -1.3(12)
C32 C31 C30 Ru1 54.3(6)
C32 C31 C30 C29 1.0(11)
C32 C33 C28 Ru1 -53.8(7)
C32 C33 C28 C29 2.9(11)
C32 C33 C28 C26 178.2(7)
C33 C28 C29 Ru1 -55.0(6)
C33 C28 C29 C30 -2.5(11)
C33 C28 C26 C25 15.3(11)
C33 C28 C26 C27 -106.1(8)
C28 C29 C30 Ru1 -52.1(6)
C28 C29 C30 C31 0.6(11)
C29 C28 C26 C25 -169.3(7)
C29 C28 C26 C27 69.2(9)
C30 C31 C32 Ru1 -55.5(6)
C30 C31 C32 C33 -0.6(11)
C26 C28 C29 Ru1 129.3(7)
C26 C28 C29 C30 -178.1(7)
C34 C31 C32 Ru1 124.5(8)
C34 C31 C32 C33 179.5(8)
C34 C31 C30 Ru1 -125.7(7)
C34 C31 C30 C29 -179.1(7)
C13 C12 N2 N1 -79.6(9)
C13 C12 N2 C7 105.4(10)
C12 N2 C7 C6 176.8(8)
C12 N2 C7 C8 -4.5(16)
C14 P1 O1 C13 -67.5(6)
C14 P1 C20 C21 -128.7(6)
C14 P1 C20 C0AA 56.9(7)
C14 C19 C18 C17 2(2)
C19 C14 C15 C16 0.9(13)
C19 C18 C17 C16 -1.8(19)
C18 C17 C16 C15 1.2(15)
C17 C16 C15 C14 -0.7(12)
C15 C14 C19 C18 -1.6(17)
C20 P1 O1 C13 -172.8(5)
C20 P1 C14 C19 42.7(9)
C20 P1 C14 C15 -143.3(7)
C20 C21 C22 C23 -0.2(12)
C21 C20 C0AA C24 1.1(11)
C21 C22 C23 C24 -0.3(12)
C22 C23 C24 C0AA 1.3(12)
C23 C24 C0AA C20 -1.7(12)
C0AA C20 C21 C22 -0.2(11)
N1 N2 C7 C6 1.6(11)
N1 N2 C7 C8 -179.7(9)
N1 C5 C6 C7 1.1(13)
N1 C5 C4 C1 15.9(18)
N1 C5 C4 C2 130.0(15)
N1 C5 C4 C3 -109.2(19)
N2 N1 C5 C6 -0.1(11)
N2 N1 C5 C4 178.2(10)
N2 C7 C6 C5 -1.6(12)
N2 C7 C8 C10 69.4(13)
N2 C7 C8 C9 -54.2(14)
N2 C7 C8 C11 -171.5(10)
C5 N1 N2 C12 -176.9(7)
C5 N1 N2 C7 -0.9(10)
C6 C5 C4 C1 -166.2(12)
C6 C5 C4 C2 -52.0(19)
C6 C5 C4 C3 69(2)
C6 C7 C8 C10 -112.2(12)
C6 C7 C8 C9 124.2(12)
C6 C7 C8 C11 6.9(17)
C4 C5 C6 C7 -177.1(12)
C8 C7 C6 C5 179.8(10)
